data_4511091
loop_
_publ_author_name
'Ashmore, Jason'
'Bishop, Roger'
'Craig, Donald C.'
'Scudder, Marcia L.'

_publ_section_title
;
 Formation of Diquinoline Molecular Bricks and Their Assembly into Lattice
 Inclusion Compounds
;
_journal_issue 6
_journal_name_full 'Crystal Growth &amp; Design'
_journal_page_first 2742
_journal_paper_doi 10.1021/cg801377e
_journal_volume 9
_journal_year 2009
_chemical_formula_moiety 'C35 H24 Br2 N2,C H2 Cl2'
_chemical_formula_sum 'C36 H26 Br2 Cl2 N2'
_chemical_formula_weight 717.3
_space_group_crystal_system triclinic
_space_group_IT_number 2
_space_group_name_H-M_alt 'P -1'
_symmetry_space_group_name_Hall '-P 1'
_symmetry_space_group_name_H-M 'P -1'
_atom_type_scat_source 'International Tables for X-ray Crystallography, Vol. IV'
_audit_creation_method 'RAELSPUB and manual entry'
_cell_angle_alpha 106.71(2)
_cell_angle_beta 100.73(3)
_cell_angle_gamma 90.45(2)
_cell_formula_units_Z 2
_cell_length_a 10.153(5)
_cell_length_b 10.402(6)
_cell_length_c 15.813(8)
_cell_measurement_reflns_used 11
_cell_measurement_temperature 294
_cell_measurement_theta_max 11
_cell_measurement_theta_min 10
_cell_volume 1568.2(15)
_computing_cell_refinement 'CAD4 Version 5.0, (Schagen et al, 1989)'
_computing_data_collection 'CAD4 Version 5.0, (Schagen et al, 1989)'
_computing_data_reduction 'Local program'
_computing_molecular_graphics 'ORTEP-II, (Johnson, 1976)'
_computing_publication_material 'Local programs'
_computing_structure_refinement 'RAELS, (Rae, 1996)'
_computing_structure_solution 'SIR92 (Altomare et al, 1994)'
_diffrn_measured_fraction_theta_full 1.00
_diffrn_measured_fraction_theta_max 1.00
_diffrn_measurement_device_type 'Nonius CAD-4'
_diffrn_measurement_method \w--2\q
_diffrn_radiation_probe x-ray
_diffrn_radiation_type 'Mo K\a'
_diffrn_radiation_wavelength 0.71073
_diffrn_reflns_av_R_equivalents 0.019
_diffrn_reflns_limit_h_max 12
_diffrn_reflns_limit_h_min -12
_diffrn_reflns_limit_k_max 12
_diffrn_reflns_limit_k_min -12
_diffrn_reflns_limit_l_max 18
_diffrn_reflns_limit_l_min 0
_diffrn_reflns_number 5740
_diffrn_reflns_theta_full 25
_diffrn_reflns_theta_max 25
_diffrn_standards_decay_% 4
_diffrn_standards_interval_time 30
_diffrn_standards_number 1
_exptl_absorpt_coefficient_mu 2.761
_exptl_absorpt_correction_T_max 0.67
_exptl_absorpt_correction_T_min 0.57
_exptl_absorpt_correction_type analytical
_exptl_absorpt_process_details '(DeMeulenaer & Tompa, 1965)'
_exptl_crystal_colour colourless
_exptl_crystal_density_diffrn 1.52
_exptl_crystal_density_method 'not measured'
_exptl_crystal_description block
_exptl_crystal_F_000 720.0
_exptl_crystal_size_max 0.21
_exptl_crystal_size_mid 0.18
_exptl_crystal_size_min 0.17
_refine_diff_density_max 0.82
_refine_diff_density_min -0.60
_refine_ls_extinction_method none
_refine_ls_goodness_of_fit_ref 1.66
_refine_ls_hydrogen_treatment noref
_refine_ls_number_parameters 199
_refine_ls_number_reflns 3943
_refine_ls_R_factor_gt 0.047
_refine_ls_shift/su_max 0.009
_refine_ls_structure_factor_coef F
_refine_ls_weighting_details 'w = 1/[\s^2^(F) + 0.0004F^2^]'
_refine_ls_weighting_scheme calc
_refine_ls_wR_factor_ref 0.057
_reflns_number_gt 3943
_reflns_number_total 5521
_reflns_threshold_expression I>2\s(I)
_cod_data_source_file cg801377e_si_007.cif
_cod_data_source_block drb297
_cod_original_cell_volume 1568(1)
_cod_database_code 4511091

loop_
_space_group_symop_id
_space_group_symop_operation_xyz
1 x,y,z
2 -x,-y,-z

loop_
_atom_site_label
_atom_site_fract_x
_atom_site_fract_y
_atom_site_fract_z
_atom_site_U_iso_or_equiv
_atom_site_adp_type
_atom_site_type_symbol
_atom_site_occupancy
Br1 0.40699(5) 0.69415(5) 0.56452(3) 0.0561(2) Uani Br 1.0
Br2 0.92876(5) 0.85796(6) 0.90700(4) 0.0658(2) Uani Br 1.0
N1 0.7430(4) 0.4509(4) 0.6993(2) 0.0404(8) Uani N 1.0
N2 0.4383(4) 0.8370(4) 0.8769(3) 0.044(1) Uani N 1.0
C1 0.7535(4) 0.6902(4) 0.7500(3) 0.0413(7) Uani C 1.0
C2 0.6716(4) 0.5579(4) 0.7085(3) 0.0372(7) Uani C 1.0
C3 0.5291(4) 0.5517(4) 0.6847(3) 0.0360(9) Uani C 1.0
C4 0.4578(4) 0.6801(4) 0.6895(3) 0.0384(9) Uani C 1.0
C5 0.5424(4) 0.8058(4) 0.7500(3) 0.0414(9) Uani C 1.0
C6 0.5478(4) 0.8024(4) 0.8464(3) 0.0398(7) Uani C 1.0
C7 0.6598(4) 0.7532(4) 0.8937(3) 0.0396(7) Uani C 1.0
C8 0.7808(4) 0.7152(4) 0.8522(3) 0.0408(9) Uani C 1.0
C9 0.6809(5) 0.8080(4) 0.7266(3) 0.044(1) Uani C 1.0
C10 0.6740(5) 0.3267(5) 0.6677(3) 0.0435(7) Uani C 1.0
C11 0.7527(5) 0.2130(5) 0.6543(3) 0.0544(8) Uani C 1.0
C12 0.6899(6) 0.0878(5) 0.6252(4) 0.0629(8) Uani C 1.0
C13 0.5514(6) 0.0703(5) 0.6105(3) 0.0625(9) Uani C 1.0
C14 0.4719(6) 0.1777(5) 0.6205(3) 0.0543(9) Uani C 1.0
C15 0.5336(5) 0.3107(5) 0.6484(3) 0.0438(7) Uani C 1.0
C16 0.4593(5) 0.4262(4) 0.6560(3) 0.0411(8) Uani C 1.0
C17 0.4309(5) 0.8280(5) 0.9602(3) 0.045(1) Uani C 1.0
C18 0.3140(5) 0.8637(5) 0.9933(4) 0.058(1) Uani C 1.0
C19 0.3002(6) 0.8531(6) 1.0760(4) 0.067(1) Uani C 1.0
C20 0.4044(6) 0.8049(6) 1.1278(4) 0.067(1) Uani C 1.0
C21 0.5184(6) 0.7686(5) 1.0983(3) 0.060(1) Uani C 1.0
C22 0.5367(5) 0.7778(5) 1.0131(3) 0.046(1) Uani C 1.0
C23 0.6531(5) 0.7417(5) 0.9773(3) 0.043(1) Uani C 1.0
C24 0.3093(4) 0.4125(4) 0.6286(2) 0.048(1) Uani C 1.0
C25 0.2275(4) 0.4501(4) 0.6907(3) 0.064(1) Uani C 1.0
C26 0.0886(4) 0.4382(5) 0.6626(4) 0.085(2) Uani C 1.0
C27 0.0331(5) 0.3892(5) 0.5732(3) 0.094(2) Uani C 1.0
C28 0.1131(5) 0.3516(5) 0.5110(3) 0.096(2) Uani C 1.0
C29 0.2521(4) 0.3632(4) 0.5387(3) 0.070(1) Uani C 1.0
C30 0.7658(4) 0.6879(3) 1.0304(2) 0.050(1) Uani C 1.0
C31 0.7734(4) 0.5523(4) 1.0192(3) 0.072(2) Uani C 1.0
C32 0.8789(5) 0.5054(5) 1.0696(3) 0.093(2) Uani C 1.0
C33 0.9753(5) 0.5941(5) 1.1304(3) 0.093(2) Uani C 1.0
C34 0.9689(4) 0.7289(6) 1.1422(3) 0.093(1) Uani C 1.0
C35 0.8636(4) 0.7764(4) 1.0920(3) 0.071(1) Uani C 1.0
C1Dcm 0.2041(9) 0.9810(8) 0.6934(6) 0.170(5) Uani C 0.65
Cl1Dcm 0.1109(6) 1.0698(6) 0.6313(6) 0.206(3) Uani Cl 0.65
Cl2Dcm 0.1068(7) 0.8648(7) 0.7152(4) 0.186(5) Uani Cl 0.65
C1Dcm' 0.1617(12) 0.9204(16) 0.6658(9) 0.131(4) Uani C 0.35
Cl1Dcm' 0.1131(15) 0.9916(15) 0.5814(8) 0.221(4) Uani Cl 0.35
Cl2Dcm' 0.0346(13) 0.9081(10) 0.7204(8) 0.190(5) Uani Cl 0.35
HC1 0.8409 0.6830 0.7290 0.043 Uani H 1.0
HC4 0.3739 0.6734 0.7129 0.037 Uani H 1.0
HC5 0.4966 0.8872 0.7415 0.044 Uani H 1.0
HC8 0.8124 0.6307 0.8651 0.039 Uani H 1.0
H1C9 0.6720 0.7974 0.6608 0.046 Uani H 1.0
H2C9 0.7325 0.8949 0.7623 0.048 Uani H 1.0
HC11 0.8530 0.2249 0.6661 0.060 Uani H 1.0
HC12 0.7446 0.0072 0.6144 0.075 Uani H 1.0
HC13 0.5082 -0.0229 0.5921 0.073 Uani H 1.0
HC14 0.3719 0.1628 0.6084 0.060 Uani H 1.0
HC18 0.2391 0.8975 0.9563 0.069 Uani H 1.0
HC19 0.2161 0.8797 1.0990 0.080 Uani H 1.0
HC20 0.3937 0.7974 1.1878 0.081 Uani H 1.0
HC21 0.5913 0.7348 1.1368 0.071 Uani H 1.0
HC25 0.2681 0.4860 0.7562 0.082 Uani H 1.0
HC26 0.0295 0.4656 0.7079 0.113 Uani H 1.0
HC27 -0.0668 0.3808 0.5531 0.122 Uani H 1.0
HC28 0.0718 0.3158 0.4455 0.136 Uani H 1.0
HC29 0.3106 0.3356 0.4931 0.087 Uani H 1.0
HC31 0.7028 0.4871 0.9746 0.096 Uani H 1.0
HC32 0.8841 0.4066 1.0612 0.132 Uani H 1.0
HC33 1.0511 0.5602 1.1666 0.118 Uani H 1.0
HC34 1.0399 0.7935 1.1869 0.131 Uani H 1.0
HC35 0.8591 0.8752 1.1007 0.094 Uani H 1.0
H1C1Dcm 0.2511 1.0448 0.7518 0.326 Uani H 0.65
H2C1Dcm 0.2720 0.9337 0.6593 0.254 Uani H 0.65
H1C1Dcm' 0.2388 0.9769 0.7101 0.232 Uani H 0.35
H2C1Dcm' 0.1909 0.8282 0.6396 0.222 Uani H 0.35

loop_
_atom_site_aniso_label
_atom_site_aniso_U_11
_atom_site_aniso_U_22
_atom_site_aniso_U_33
_atom_site_aniso_U_12
_atom_site_aniso_U_13
_atom_site_aniso_U_23
_atom_site_aniso_type_symbol
Br1 0.0682(4) 0.0574(4) 0.0409(3) 0.0007(3) -0.0031(2) 0.0208(2) Br
Br2 0.0444(3) 0.0689(4) 0.0683(4) -0.0117(3) -0.0027(3) 0.0046(3) Br
N1 0.047(1) 0.042(1) 0.032(1) 0.0034(9) 0.006(1) 0.0126(9) N
N2 0.041(1) 0.041(2) 0.043(1) 0.005(1) 0.001(1) 0.006(1) N
C1 0.0403(9) 0.0391(9) 0.044(1) -0.0001(8) 0.0060(9) 0.0133(8) C
C2 0.038(1) 0.0390(9) 0.035(1) 0.0008(7) 0.005(1) 0.0125(7) C
C3 0.039(1) 0.0389(9) 0.030(1) 0.0020(7) 0.004(1) 0.0118(7) C
C4 0.042(1) 0.0392(9) 0.034(1) 0.0030(9) 0.0031(9) 0.0123(9) C
C5 0.043(1) 0.0386(9) 0.041(1) 0.0020(8) 0.003(1) 0.0125(8) C
C6 0.039(1) 0.0380(9) 0.038(1) 0.0020(8) -0.0002(9) 0.0080(8) C
C7 0.037(1) 0.0382(9) 0.0378(9) 0.0015(9) -0.0005(9) 0.0066(9) C
C8 0.037(1) 0.0381(9) 0.043(1) 0.0000(9) 0.0021(8) 0.0087(9) C
C9 0.045(2) 0.0397(9) 0.049(2) 0.0007(8) 0.007(1) 0.0158(9) C
C10 0.057(1) 0.040(1) 0.034(1) 0.0033(8) 0.0070(9) 0.0119(9) C
C11 0.072(1) 0.043(1) 0.049(2) 0.011(1) 0.011(2) 0.016(1) C
C12 0.092(2) 0.041(1) 0.055(2) 0.009(1) 0.011(2) 0.015(1) C
C13 0.094(2) 0.040(1) 0.050(2) -0.0044(9) 0.004(2) 0.0143(9) C
C14 0.074(1) 0.043(1) 0.044(2) -0.010(1) 0.002(2) 0.015(1) C
C15 0.057(1) 0.040(1) 0.033(1) -0.0039(9) 0.005(1) 0.0118(9) C
C16 0.047(1) 0.044(1) 0.032(2) -0.0045(9) 0.006(1) 0.013(1) C
C17 0.045(1) 0.040(2) 0.044(1) 0.002(1) 0.0055(9) 0.004(1) C
C18 0.052(1) 0.061(2) 0.058(2) 0.009(1) 0.015(1) 0.009(2) C
C19 0.065(2) 0.071(3) 0.062(2) 0.008(2) 0.025(2) 0.010(2) C
C20 0.076(2) 0.073(3) 0.054(1) 0.007(2) 0.024(2) 0.014(1) C
C21 0.069(2) 0.065(2) 0.045(1) 0.007(2) 0.013(1) 0.014(1) C
C22 0.050(1) 0.041(2) 0.039(1) 0.001(1) 0.0044(9) 0.005(1) C
C23 0.046(1) 0.041(2) 0.036(1) 0.002(1) -0.001(1) 0.006(1) C
C24 0.049(1) 0.046(3) 0.050(2) -0.010(1) 0.006(1) 0.020(2) C
C25 0.055(1) 0.076(3) 0.071(2) 0.001(2) 0.020(1) 0.031(2) C
C26 0.054(1) 0.108(4) 0.113(3) 0.004(2) 0.025(2) 0.059(3) C
C27 0.049(1) 0.120(4) 0.126(4) -0.013(1) -0.001(1) 0.066(4) C
C28 0.060(2) 0.130(4) 0.089(2) -0.022(2) -0.017(2) 0.039(3) C
C29 0.058(1) 0.088(3) 0.056(2) -0.016(2) -0.006(1) 0.020(2) C
C30 0.055(2) 0.058(2) 0.036(2) 0.012(2) 0.007(2) 0.014(2) C
C31 0.095(2) 0.063(2) 0.058(2) 0.027(2) 0.006(2) 0.022(2) C
C32 0.116(4) 0.101(2) 0.073(3) 0.057(3) 0.017(2) 0.042(2) C
C33 0.080(3) 0.149(4) 0.068(3) 0.051(3) 0.016(2) 0.057(3) C
C34 0.068(2) 0.140(4) 0.070(2) 0.009(2) -0.013(2) 0.046(3) C
C35 0.064(2) 0.086(2) 0.053(2) 0.000(2) -0.011(2) 0.023(2) C
C1Dcm 0.082(8) 0.199(7) 0.199(6) -0.032(4) 0.016(6) 0.019(6) C
Cl1Dcm 0.168(5) 0.168(4) 0.321(9) 0.037(3) 0.115(6) 0.088(5) Cl
Cl2Dcm 0.170(7) 0.211(5) 0.173(4) -0.027(4) 0.023(5) 0.058(4) Cl
C1Dcm' 0.052(8) 0.148(5) 0.181(6) 0.010(4) 0.037(6) 0.019(4) C
Cl1Dcm' 0.248(8) 0.232(6) 0.190(8) -0.042(5) 0.046(6) 0.071(4) Cl
Cl2Dcm' 0.214(8) 0.153(4) 0.191(7) -0.041(4) 0.136(7) -0.027(4) Cl

loop_
_geom_angle_atom_site_label_1
_geom_angle_atom_site_label_2
_geom_angle_atom_site_label_3
_geom_angle
_geom_angle_site_symmetry_1
_geom_angle_site_symmetry_2
_geom_angle_site_symmetry_3
_geom_angle_publ_flag
C2 N1 C10 117.5(4) 1_555 1_555 1_555 no
C6 N2 C17 118.3(4) 1_555 1_555 1_555 no
C2 C1 C8 106.9(4) 1_555 1_555 1_555 no
C2 C1 C9 112.7(4) 1_555 1_555 1_555 no
C8 C1 C9 109.6(4) 1_555 1_555 1_555 no
N1 C2 C1 114.4(4) 1_555 1_555 1_555 no
N1 C2 C3 123.9(4) 1_555 1_555 1_555 no
C1 C2 C3 121.7(4) 1_555 1_555 1_555 no
C2 C3 C4 119.6(4) 1_555 1_555 1_555 no
C2 C3 C16 118.4(4) 1_555 1_555 1_555 no
C4 C3 C16 121.9(4) 1_555 1_555 1_555 no
Br1 C4 C3 107.8(3) 1_555 1_555 1_555 no
Br1 C4 C5 109.8(3) 1_555 1_555 1_555 no
C3 C4 C5 113.4(4) 1_555 1_555 1_555 no
C4 C5 C6 106.1(4) 1_555 1_555 1_555 no
C4 C5 C9 110.4(4) 1_555 1_555 1_555 no
C6 C5 C9 112.7(4) 1_555 1_555 1_555 no
N2 C6 C5 114.3(4) 1_555 1_555 1_555 no
N2 C6 C7 124.3(4) 1_555 1_555 1_555 no
C5 C6 C7 121.2(4) 1_555 1_555 1_555 no
C6 C7 C8 120.1(4) 1_555 1_555 1_555 no
C6 C7 C23 118.2(4) 1_555 1_555 1_555 no
C8 C7 C23 121.7(4) 1_555 1_555 1_555 no
Br2 C8 C1 108.1(3) 1_555 1_555 1_555 no
Br2 C8 C7 110.5(3) 1_555 1_555 1_555 no
C1 C8 C7 113.8(4) 1_555 1_555 1_555 no
C1 C9 C5 107.6(4) 1_555 1_555 1_555 no
N1 C10 C11 116.6(4) 1_555 1_555 1_555 no
N1 C10 C15 122.7(4) 1_555 1_555 1_555 no
C11 C10 C15 120.7(4) 1_555 1_555 1_555 no
C10 C11 C12 119.1(5) 1_555 1_555 1_555 no
C11 C12 C13 120.9(5) 1_555 1_555 1_555 no
C12 C13 C14 121.6(5) 1_555 1_555 1_555 no
C13 C14 C15 119.3(5) 1_555 1_555 1_555 no
C10 C15 C14 118.3(5) 1_555 1_555 1_555 no
C10 C15 C16 118.8(4) 1_555 1_555 1_555 no
C14 C15 C16 122.9(5) 1_555 1_555 1_555 no
C3 C16 C15 118.5(4) 1_555 1_555 1_555 no
C3 C16 C24 121.1(4) 1_555 1_555 1_555 no
C15 C16 C24 120.3(4) 1_555 1_555 1_555 no
N2 C17 C18 118.7(4) 1_555 1_555 1_555 no
N2 C17 C22 122.1(4) 1_555 1_555 1_555 no
C18 C17 C22 119.1(5) 1_555 1_555 1_555 no
C17 C18 C19 121.0(5) 1_555 1_555 1_555 no
C18 C19 C20 119.8(5) 1_555 1_555 1_555 no
C19 C20 C21 121.2(5) 1_555 1_555 1_555 no
C20 C21 C22 120.8(5) 1_555 1_555 1_555 no
C17 C22 C21 118.1(4) 1_555 1_555 1_555 no
C17 C22 C23 117.6(4) 1_555 1_555 1_555 no
C21 C22 C23 124.3(4) 1_555 1_555 1_555 no
C7 C23 C22 119.5(4) 1_555 1_555 1_555 no
C7 C23 C30 121.3(4) 1_555 1_555 1_555 no
C22 C23 C30 119.2(4) 1_555 1_555 1_555 no
C16 C24 C25 121.9(3) 1_555 1_555 1_555 no
C16 C24 C29 118.9(3) 1_555 1_555 1_555 no
C25 C24 C29 119.2(3) 1_555 1_555 1_555 no
C24 C25 C26 120.3(3) 1_555 1_555 1_555 no
C25 C26 C27 120.0(3) 1_555 1_555 1_555 no
C26 C27 C28 120.3(4) 1_555 1_555 1_555 no
C27 C28 C29 120.0(3) 1_555 1_555 1_555 no
C24 C29 C28 120.3(3) 1_555 1_555 1_555 no
C23 C30 C31 121.6(3) 1_555 1_555 1_555 no
C23 C30 C35 119.2(3) 1_555 1_555 1_555 no
C31 C30 C35 119.2(3) 1_555 1_555 1_555 no
C30 C31 C32 120.3(3) 1_555 1_555 1_555 no
C31 C32 C33 120.0(3) 1_555 1_555 1_555 no
C32 C33 C34 120.3(4) 1_555 1_555 1_555 no
C33 C34 C35 120.0(3) 1_555 1_555 1_555 no
C30 C35 C34 120.3(3) 1_555 1_555 1_555 no
Cl1Dcm C1Dcm Cl2Dcm 111.8(5) 1_555 1_555 1_555 no
Cl1Dcm' C1Dcm' Cl2Dcm' 111.8(5) 1_555 1_555 1_555 no

loop_
_geom_bond_atom_site_label_1
_geom_bond_atom_site_label_2
_geom_bond_distance
_geom_bond_site_symmetry_1
_geom_bond_site_symmetry_2
_geom_bond_publ_flag
Br1 C4 1.995(4) 1_555 1_555 no
Br2 C8 1.988(4) 1_555 1_555 no
N1 C2 1.320(5) 1_555 1_555 no
N1 C10 1.376(5) 1_555 1_555 no
N2 C6 1.306(5) 1_555 1_555 no
N2 C17 1.363(6) 1_555 1_555 no
C1 C2 1.508(6) 1_555 1_555 no
C1 C8 1.531(6) 1_555 1_555 no
C1 C9 1.535(6) 1_555 1_555 no
C2 C3 1.422(6) 1_555 1_555 no
C3 C4 1.513(6) 1_555 1_555 no
C3 C16 1.392(6) 1_555 1_555 no
C4 C5 1.524(6) 1_555 1_555 no
C5 C6 1.525(6) 1_555 1_555 no
C5 C9 1.521(6) 1_555 1_555 no
C6 C7 1.424(6) 1_555 1_555 no
C7 C8 1.502(6) 1_555 1_555 no
C7 C23 1.375(6) 1_555 1_555 no
C10 C11 1.420(6) 1_555 1_555 no
C10 C15 1.400(6) 1_555 1_555 no
C11 C12 1.359(7) 1_555 1_555 no
C12 C13 1.384(8) 1_555 1_555 no
C13 C14 1.373(7) 1_555 1_555 no
C14 C15 1.426(6) 1_555 1_555 no
C15 C16 1.411(6) 1_555 1_555 no
C16 C24 1.498(6) 1_555 1_555 no
C17 C18 1.395(7) 1_555 1_555 no
C17 C22 1.432(6) 1_555 1_555 no
C18 C19 1.377(7) 1_555 1_555 no
C19 C20 1.401(8) 1_555 1_555 no
C20 C21 1.345(7) 1_555 1_555 no
C21 C22 1.424(7) 1_555 1_555 no
C22 C23 1.411(6) 1_555 1_555 no
C23 C30 1.499(6) 1_555 1_555 no
C24 C25 1.375(3) 1_555 1_555 no
C24 C29 1.375(3) 1_555 1_555 no
C25 C26 1.391(4) 1_555 1_555 no
C26 C27 1.364(4) 1_555 1_555 no
C27 C28 1.364(4) 1_555 1_555 no
C28 C29 1.391(4) 1_555 1_555 no
C30 C31 1.375(3) 1_555 1_555 no
C30 C35 1.375(3) 1_555 1_555 no
C31 C32 1.391(4) 1_555 1_555 no
C32 C33 1.364(4) 1_555 1_555 no
C33 C34 1.364(4) 1_555 1_555 no
C34 C35 1.391(4) 1_555 1_555 no
C1Dcm Cl1Dcm 1.703(5) 1_555 1_555 no
C1Dcm Cl2Dcm 1.703(5) 1_555 1_555 no
C1Dcm' Cl1Dcm' 1.703(5) 1_555 1_555 no
C1Dcm' Cl2Dcm' 1.703(5) 1_555 1_555 no
